data_4333761
loop_
_publ_author_name
'Chih-Chin Tsou'
'Fu-Te Tsai'
'Huang-Yeh Chen'
'I-Jui Hsu'
'Wen-Feng Liaw'

_publ_section_title
;
 Insight into One-Electron Oxidation of the {Fe(NO)2}9 Dinitrosyl Iron
 Complex (DNIC): Aminyl Radical Stabilized by [Fe(NO)2] Motif
;
_journal_name_full 'Inorganic Chemistry'
_journal_page_first 1631
_journal_page_last 1639
_journal_paper_doi 10.1021/ic302537d
_journal_volume 52
_journal_year 2013
_chemical_formula_moiety 'C40 H52 Fe K N4 O9'
_chemical_formula_sum 'C40 H52 Fe K N4 O9'
_chemical_formula_weight 827.81
_chemical_name_systematic
;
 ?
;
_space_group_IT_number 13
_symmetry_cell_setting monoclinic
_symmetry_space_group_name_Hall '-P 2yc'
_symmetry_space_group_name_H-M 'P 1 2/c 1'
_atom_sites_solution_hydrogens geom
_atom_sites_solution_primary direct
_atom_sites_solution_secondary difmap
_audit_creation_method SHELXL-97
_cell_angle_alpha 90.00
_cell_angle_beta 95.777(4)
_cell_angle_gamma 90.00
_cell_formula_units_Z 4
_cell_length_a 14.256(3)
_cell_length_b 13.064(3)
_cell_length_c 24.449(5)
_cell_measurement_reflns_used 0
_cell_measurement_temperature 200(2)
_cell_measurement_theta_max 0
_cell_measurement_theta_min 0
_cell_volume 4530.3(17)
_computing_molecular_graphics 'Ortep-3 for Windows (Farrugia, 1997)'
_computing_publication_material 'WinGX publication routines (Farrugia, 1999)'
_computing_structure_refinement 'SHELXL-97 (Sheldrick, 1997)'
_computing_structure_solution 'SHELXS-86 (Sheldrick, 1986)'
_diffrn_ambient_temperature 200(2)
_diffrn_measured_fraction_theta_full 0.989
_diffrn_measured_fraction_theta_max 0.989
_diffrn_radiation_monochromator graphite
_diffrn_radiation_source 'fine-focus sealed tube'
_diffrn_radiation_type MoK\a
_diffrn_radiation_wavelength 0.71073
_diffrn_reflns_av_R_equivalents 0.0704
_diffrn_reflns_av_sigmaI/netI 0.0885
_diffrn_reflns_limit_h_max 16
_diffrn_reflns_limit_h_min -16
_diffrn_reflns_limit_k_max 15
_diffrn_reflns_limit_k_min -15
_diffrn_reflns_limit_l_max 28
_diffrn_reflns_limit_l_min -27
_diffrn_reflns_number 26327
_diffrn_reflns_theta_full 25.04
_diffrn_reflns_theta_max 25.04
_diffrn_reflns_theta_min 1.44
_exptl_absorpt_coefficient_mu 0.477
_exptl_absorpt_correction_T_max 0.9719
_exptl_absorpt_correction_T_min 0.7563
_exptl_absorpt_correction_type multi-scan
_exptl_crystal_colour black
_exptl_crystal_density_diffrn 1.214
_exptl_crystal_description prism
_exptl_crystal_F_000 1748
_exptl_crystal_size_max 0.62
_exptl_crystal_size_mid 0.35
_exptl_crystal_size_min 0.06
_refine_diff_density_max 0.518
_refine_diff_density_min -0.361
_refine_diff_density_rms 0.059
_refine_ls_extinction_method none
_refine_ls_goodness_of_fit_ref 0.966
_refine_ls_hydrogen_treatment constr
_refine_ls_matrix_type full
_refine_ls_number_parameters 451
_refine_ls_number_reflns 7925
_refine_ls_number_restraints 0
_refine_ls_restrained_S_all 0.966
_refine_ls_R_factor_all 0.1161
_refine_ls_R_factor_gt 0.0619
_refine_ls_shift/su_max 0.003
_refine_ls_shift/su_mean 0.000
_refine_ls_structure_factor_coef Fsqd
_refine_ls_weighting_details 'calc w=1/[\s^2^(Fo^2^)+(0.0892P)^2^+0.0000P] where P=(Fo^2^+2Fc^2^)/3'
_refine_ls_weighting_scheme calc
_refine_ls_wR_factor_gt 0.1540
_refine_ls_wR_factor_ref 0.1722
_reflns_number_gt 4489
_reflns_number_total 7925
_reflns_threshold_expression >2sigma(I)
_cod_data_source_file ic302537d_si_001_1.cif
_cod_data_source_block a13195
_cod_original_cell_volume 4530.4(16)
_cod_original_sg_symbol_H-M 'P 2/c'
_cod_database_code 4333761

loop_
_symmetry_equiv_pos_as_xyz
'x, y, z'
'-x, y, -z+1/2'
'-x, -y, -z'
'x, -y, z-1/2'

loop_
_atom_site_label
_atom_site_type_symbol
_atom_site_fract_x
_atom_site_fract_y
_atom_site_fract_z
_atom_site_U_iso_or_equiv
_atom_site_adp_type
_atom_site_occupancy
_atom_site_symmetry_multiplicity
_atom_site_calc_flag
_atom_site_refinement_flags
C1 C 0.9580(2) 0.2244(3) 0.11068(17) 0.0376(9) Uani 1 1 d .
C2 C 1.0178(3) 0.2405(3) 0.15822(18) 0.0454(10) Uani 1 1 d .
H2 H 0.9958 0.2272 0.1930 0.054 Uiso 1 1 calc R
C3 C 1.1094(3) 0.2758(3) 0.1558(2) 0.0591(13) Uani 1 1 d .
H3 H 1.1496 0.2854 0.1889 0.071 Uiso 1 1 calc R
C4 C 1.1423(3) 0.2967(3) 0.1062(2) 0.0619(13) Uani 1 1 d .
H4 H 1.2050 0.3204 0.1047 0.074 Uiso 1 1 calc R
C5 C 1.0834(3) 0.2830(3) 0.0583(2) 0.0582(13) Uani 1 1 d .
H5 H 1.1056 0.2978 0.0238 0.070 Uiso 1 1 calc R
C6 C 0.9925(3) 0.2480(3) 0.06036(18) 0.0463(10) Uani 1 1 d .
H6 H 0.9525 0.2397 0.0271 0.056 Uiso 1 1 calc R
C7 C 0.8400(2) 0.0979(3) 0.08618(15) 0.0384(9) Uani 1 1 d .
C8 C 0.9041(3) 0.0319(3) 0.06474(16) 0.0405(9) Uani 1 1 d .
H8 H 0.9690 0.0501 0.0678 0.049 Uiso 1 1 calc R
C9 C 0.8762(3) -0.0591(3) 0.03929(17) 0.0489(11) Uani 1 1 d .
H9 H 0.9217 -0.1015 0.0247 0.059 Uiso 1 1 calc R
C10 C 0.7826(3) -0.0893(3) 0.0348(2) 0.0619(13) Uani 1 1 d .
H10 H 0.7633 -0.1522 0.0177 0.074 Uiso 1 1 calc R
C11 C 0.7183(3) -0.0250(4) 0.0559(2) 0.0657(14) Uani 1 1 d .
H11 H 0.6538 -0.0444 0.0532 0.079 Uiso 1 1 calc R
C12 C 0.7450(3) 0.0661(3) 0.08054(17) 0.0491(11) Uani 1 1 d .
H12 H 0.6985 0.1087 0.0941 0.059 Uiso 1 1 calc R
C13 C 0.6789(2) 0.4024(3) 0.07404(15) 0.0338(9) Uani 1 1 d .
C14 C 0.7667(2) 0.4248(3) 0.05550(17) 0.0452(10) Uani 1 1 d .
H14 H 0.8187 0.3806 0.0649 0.054 Uiso 1 1 calc R
C15 C 0.7781(3) 0.5103(3) 0.02382(18) 0.0533(12) Uani 1 1 d .
H15 H 0.8384 0.5240 0.0121 0.064 Uiso 1 1 calc R
C16 C 0.7056(3) 0.5761(3) 0.00877(17) 0.0500(11) Uani 1 1 d .
H16 H 0.7149 0.6347 -0.0130 0.060 Uiso 1 1 calc R
C17 C 0.6181(3) 0.5551(3) 0.02613(16) 0.0465(10) Uani 1 1 d .
H17 H 0.5668 0.6001 0.0163 0.056 Uiso 1 1 calc R
C18 C 0.6046(2) 0.4703(3) 0.05739(15) 0.0397(10) Uani 1 1 d .
H18 H 0.5435 0.4569 0.0681 0.048 Uiso 1 1 calc R
C19 C 0.5774(2) 0.2811(3) 0.11134(17) 0.0402(10) Uani 1 1 d .
C20 C 0.5252(3) 0.2412(3) 0.0653(2) 0.0589(12) Uani 1 1 d .
H20 H 0.5505 0.2425 0.0308 0.071 Uiso 1 1 calc R
C21 C 0.4365(3) 0.1995(4) 0.0687(3) 0.0776(16) Uani 1 1 d .
H21 H 0.4016 0.1730 0.0367 0.093 Uiso 1 1 calc R
C22 C 0.3988(3) 0.1963(4) 0.1185(3) 0.0812(18) Uani 1 1 d .
H22 H 0.3384 0.1669 0.1209 0.097 Uiso 1 1 calc R
C23 C 0.4483(3) 0.2352(4) 0.1637(3) 0.0687(15) Uani 1 1 d .
H23 H 0.4219 0.2341 0.1978 0.082 Uiso 1 1 calc R
C24 C 0.5373(3) 0.2767(3) 0.16093(19) 0.0500(11) Uani 1 1 d .
H24 H 0.5713 0.3027 0.1934 0.060 Uiso 1 1 calc R
C25 C 0.8515(6) 0.8746(5) 0.1916(3) 0.136(3) Uani 1 1 d .
H25A H 0.9149 0.8429 0.1936 0.163 Uiso 1 1 calc R
H25B H 0.8397 0.9068 0.1549 0.163 Uiso 1 1 calc R
C26 C 0.8546(5) 0.9499(4) 0.2296(3) 0.0938(18) Uani 1 1 d .
H26A H 0.9154 0.9861 0.2287 0.113 Uiso 1 1 calc R
H26B H 0.8041 0.9994 0.2176 0.113 Uiso 1 1 calc R
C27 C 0.8500(5) 0.9994(5) 0.3233(3) 0.120(3) Uani 1 1 d .
H27A H 0.8014 1.0518 0.3128 0.144 Uiso 1 1 calc R
H27B H 0.9122 1.0336 0.3247 0.144 Uiso 1 1 calc R
C28 C 0.8373(5) 0.9647(6) 0.3768(3) 0.117(2) Uani 1 1 d .
H28A H 0.8991 0.9393 0.3934 0.140 Uiso 1 1 calc R
H28B H 0.8213 1.0251 0.3984 0.140 Uiso 1 1 calc R
C29 C 0.7603(6) 0.8629(8) 0.4370(3) 0.164(4) Uani 1 1 d .
H29A H 0.7399 0.9227 0.4577 0.197 Uiso 1 1 calc R
H29B H 0.8208 0.8384 0.4560 0.197 Uiso 1 1 calc R
C30 C 0.6920(6) 0.7843(7) 0.4385(3) 0.130(3) Uani 1 1 d .
H30A H 0.7004 0.7544 0.4759 0.156 Uiso 1 1 calc R
H30B H 0.6294 0.8178 0.4346 0.156 Uiso 1 1 calc R
C31 C 0.6227(5) 0.6277(5) 0.4070(3) 0.107(2) Uani 1 1 d .
H31A H 0.5581 0.6562 0.4008 0.128 Uiso 1 1 calc R
H31B H 0.6308 0.5991 0.4447 0.128 Uiso 1 1 calc R
C32 C 0.6318(5) 0.5476(6) 0.3689(3) 0.113(2) Uani 1 1 d .
H32A H 0.6902 0.5093 0.3809 0.136 Uiso 1 1 calc R
H32B H 0.5783 0.4999 0.3710 0.136 Uiso 1 1 calc R
C33 C 0.6438(5) 0.4979(5) 0.2783(3) 0.108(2) Uani 1 1 d .
H33A H 0.5919 0.4480 0.2799 0.129 Uiso 1 1 calc R
H33B H 0.7038 0.4612 0.2881 0.129 Uiso 1 1 calc R
C34 C 0.6425(4) 0.5344(5) 0.2232(3) 0.101(2) Uani 1 1 d .
H34A H 0.6596 0.4771 0.1997 0.121 Uiso 1 1 calc R
H34B H 0.5772 0.5551 0.2103 0.121 Uiso 1 1 calc R
C35 C 0.7111(5) 0.6444(5) 0.1633(2) 0.0918(18) Uani 1 1 d .
H35A H 0.6504 0.6718 0.1462 0.110 Uiso 1 1 calc R
H35B H 0.7271 0.5842 0.1415 0.110 Uiso 1 1 calc R
C36 C 0.7805(7) 0.7188(6) 0.1597(3) 0.169(4) Uani 1 1 d .
H36A H 0.8423 0.6836 0.1635 0.203 Uiso 1 1 calc R
H36B H 0.7717 0.7477 0.1221 0.203 Uiso 1 1 calc R
N1 N 0.7338(2) 0.1935(3) 0.20487(15) 0.0490(9) Uani 1 1 d .
N2 N 0.8416(2) 0.3652(3) 0.18615(15) 0.0494(9) Uani 1 1 d .
N3 N 0.86392(18) 0.1894(2) 0.11234(12) 0.0360(7) Uani 1 1 d .
N4 N 0.66996(18) 0.3191(2) 0.10837(13) 0.0376(8) Uani 1 1 d .
O1 O 0.7093(2) 0.1659(3) 0.24705(15) 0.0813(11) Uani 1 1 d .
O2 O 0.8793(2) 0.4222(3) 0.21762(16) 0.0876(11) Uani 1 1 d .
O3 O 0.7862(2) 0.7966(3) 0.19457(13) 0.0687(9) Uani 1 1 d .
O4 O 0.8458(3) 0.9261(3) 0.28199(18) 0.0920(12) Uani 1 1 d .
O5 O 0.7756(3) 0.8947(3) 0.38374(15) 0.0883(11) Uani 1 1 d .
O6 O 0.6876(3) 0.7067(4) 0.40323(17) 0.1119(15) Uani 1 1 d .
O7 O 0.6346(3) 0.5731(3) 0.31644(19) 0.0958(13) Uani 1 1 d .
O8 O 0.6988(3) 0.6119(3) 0.21606(16) 0.0959(12) Uani 1 1 d .
Fe1 Fe 0.77846(3) 0.26632(4) 0.15665(2) 0.03742(19) Uani 1 1 d .
K1 K 0.74510(7) 0.75094(7) 0.30074(4) 0.0544(3) Uani 1 1 d .

loop_
_atom_site_aniso_label
_atom_site_aniso_U_11
_atom_site_aniso_U_22
_atom_site_aniso_U_33
_atom_site_aniso_U_23
_atom_site_aniso_U_13
_atom_site_aniso_U_12
C1 0.0322(19) 0.032(2) 0.049(3) -0.0035(19) 0.0087(18) 0.0029(17)
C2 0.040(2) 0.048(3) 0.048(3) 0.001(2) 0.0007(19) 0.0035(19)
C3 0.037(2) 0.056(3) 0.081(4) -0.004(3) -0.013(2) 0.009(2)
C4 0.035(2) 0.051(3) 0.100(4) -0.005(3) 0.009(3) -0.003(2)
C5 0.053(3) 0.044(3) 0.082(4) -0.001(3) 0.027(3) -0.006(2)
C6 0.045(2) 0.046(3) 0.048(3) -0.001(2) 0.007(2) -0.0031(19)
C7 0.042(2) 0.040(2) 0.034(2) -0.0003(19) 0.0058(18) -0.0004(18)
C8 0.043(2) 0.040(2) 0.039(2) 0.0041(19) 0.0050(18) -0.0014(18)
C9 0.057(3) 0.041(2) 0.049(3) -0.004(2) 0.008(2) 0.006(2)
C10 0.069(3) 0.046(3) 0.071(4) -0.017(2) 0.009(3) -0.008(2)
C11 0.053(3) 0.067(3) 0.078(4) -0.024(3) 0.008(2) -0.018(2)
C12 0.037(2) 0.051(3) 0.060(3) -0.012(2) 0.008(2) -0.004(2)
C13 0.0350(19) 0.040(2) 0.027(2) -0.0045(18) 0.0039(16) -0.0047(17)
C14 0.035(2) 0.050(2) 0.052(3) 0.009(2) 0.0092(19) -0.0010(18)
C15 0.041(2) 0.060(3) 0.061(3) 0.010(2) 0.013(2) -0.008(2)
C16 0.054(2) 0.049(3) 0.045(3) 0.007(2) 0.000(2) -0.009(2)
C17 0.049(2) 0.044(2) 0.046(3) 0.005(2) -0.001(2) 0.002(2)
C18 0.0316(19) 0.046(2) 0.042(3) -0.002(2) 0.0061(17) 0.0003(18)
C19 0.0276(19) 0.039(2) 0.055(3) 0.005(2) 0.0079(19) 0.0047(17)
C20 0.047(2) 0.074(3) 0.055(3) -0.004(3) 0.003(2) -0.009(2)
C21 0.057(3) 0.074(4) 0.095(5) -0.003(3) -0.022(3) -0.014(3)
C22 0.042(3) 0.068(4) 0.135(6) 0.018(4) 0.016(3) -0.013(3)
C23 0.044(3) 0.074(3) 0.094(4) 0.016(3) 0.031(3) 0.004(2)
C24 0.045(2) 0.045(2) 0.062(3) 0.007(2) 0.019(2) 0.0058(19)
C25 0.231(8) 0.093(5) 0.097(5) -0.017(4) 0.084(6) -0.082(5)
C26 0.136(5) 0.067(4) 0.077(5) 0.025(4) 0.003(4) -0.006(4)
C27 0.189(7) 0.063(4) 0.098(6) 0.002(4) -0.028(5) -0.051(4)
C28 0.119(5) 0.126(6) 0.105(6) -0.023(5) 0.013(5) -0.041(5)
C29 0.172(7) 0.277(11) 0.048(5) -0.054(6) 0.040(5) -0.089(8)
C30 0.147(7) 0.168(7) 0.083(6) -0.028(5) 0.045(5) -0.011(6)
C31 0.130(5) 0.091(5) 0.112(6) 0.042(4) 0.076(5) 0.021(4)
C32 0.124(5) 0.144(7) 0.075(5) 0.025(5) 0.031(4) -0.001(5)
C33 0.136(5) 0.082(4) 0.108(6) -0.002(4) 0.025(5) -0.029(4)
C34 0.117(5) 0.078(4) 0.114(6) 0.000(4) 0.040(4) -0.015(4)
C35 0.136(5) 0.092(4) 0.050(4) -0.017(3) 0.023(3) -0.025(4)
C36 0.322(13) 0.115(6) 0.076(5) -0.033(5) 0.038(7) -0.092(7)
N1 0.0463(19) 0.057(2) 0.046(2) 0.0062(18) 0.0137(17) 0.0058(17)
N2 0.0441(19) 0.052(2) 0.051(2) -0.0163(19) 0.0002(17) 0.0018(17)
N3 0.0301(15) 0.0372(18) 0.041(2) -0.0030(15) 0.0067(14) -0.0041(14)
N4 0.0295(15) 0.0453(19) 0.038(2) 0.0026(16) 0.0064(14) -0.0028(14)
O1 0.078(2) 0.108(3) 0.063(2) 0.031(2) 0.0330(19) 0.015(2)
O2 0.088(2) 0.084(3) 0.088(3) -0.035(2) -0.003(2) -0.015(2)
O3 0.091(2) 0.069(2) 0.048(2) -0.0034(18) 0.0146(17) -0.0030(19)
O4 0.125(3) 0.071(2) 0.085(3) -0.015(2) 0.037(2) -0.031(2)
O5 0.103(3) 0.100(3) 0.061(3) -0.016(2) 0.004(2) 0.003(2)
O6 0.094(3) 0.188(5) 0.057(3) -0.004(3) 0.025(2) -0.037(3)
O7 0.124(3) 0.070(2) 0.102(3) 0.016(2) 0.055(3) 0.006(2)
O8 0.135(3) 0.075(3) 0.077(3) -0.005(2) 0.005(2) -0.039(2)
Fe1 0.0344(3) 0.0434(3) 0.0353(3) -0.0011(3) 0.0075(2) 0.0013(3)
K1 0.0678(6) 0.0559(6) 0.0402(6) 0.0018(5) 0.0084(5) -0.0078(5)

loop_
_atom_type_symbol
_atom_type_description
_atom_type_scat_dispersion_real
_atom_type_scat_dispersion_imag
_atom_type_scat_source
C C 0.0033 0.0016 'International Tables Vol C Tables 4.2.6.8 and 6.1.1.4'
H H 0.0000 0.0000 'International Tables Vol C Tables 4.2.6.8 and 6.1.1.4'
N N 0.0061 0.0033 'International Tables Vol C Tables 4.2.6.8 and 6.1.1.4'
O O 0.0106 0.0060 'International Tables Vol C Tables 4.2.6.8 and 6.1.1.4'
Fe Fe 0.3463 0.8444 'International Tables Vol C Tables 4.2.6.8 and 6.1.1.4'
K K 0.2009 0.2494 'International Tables Vol C Tables 4.2.6.8 and 6.1.1.4'

loop_
_geom_angle_atom_site_label_1
_geom_angle_atom_site_label_2
_geom_angle_atom_site_label_3
_geom_angle
C2 C1 C6 117.5(3)
C2 C1 N3 121.8(3)
C6 C1 N3 120.7(4)
C1 C2 C3 121.0(4)
C1 C2 H2 119.5
C3 C2 H2 119.5
C4 C3 C2 120.5(4)
C4 C3 H3 119.7
C2 C3 H3 119.7
C3 C4 C5 119.5(4)
C3 C4 H4 120.3
C5 C4 H4 120.3
C6 C5 C4 120.3(4)
C6 C5 H5 119.9
C4 C5 H5 119.9
C5 C6 C1 121.2(4)
C5 C6 H6 119.4
C1 C6 H6 119.4
N3 C7 C8 124.6(3)
N3 C7 C12 119.3(3)
C8 C7 C12 116.1(4)
C9 C8 C7 122.1(3)
C9 C8 H8 119.0
C7 C8 H8 119.0
C8 C9 C10 120.9(4)
C8 C9 H9 119.6
C10 C9 H9 119.6
C11 C10 C9 117.8(4)
C11 C10 H10 121.1
C9 C10 H10 121.1
C12 C11 C10 121.9(4)
C12 C11 H11 119.1
C10 C11 H11 119.1
C11 C12 C7 121.3(4)
C11 C12 H12 119.3
C7 C12 H12 119.3
N4 C13 C14 119.9(3)
N4 C13 C18 123.7(3)
C14 C13 C18 116.4(3)
C15 C14 C13 120.7(4)
C15 C14 H14 119.7
C13 C14 H14 119.7
C16 C15 C14 122.1(4)
C16 C15 H15 119.0
C14 C15 H15 119.0
C15 C16 C17 118.3(4)
C15 C16 H16 120.8
C17 C16 H16 120.8
C18 C17 C16 120.8(4)
C18 C17 H17 119.6
C16 C17 H17 119.6
C17 C18 C13 121.7(3)
C17 C18 H18 119.2
C13 C18 H18 119.2
C20 C19 C24 117.2(3)
C20 C19 N4 121.1(4)
C24 C19 N4 121.7(4)
C19 C20 C21 121.1(5)
C19 C20 H20 119.4
C21 C20 H20 119.4
C22 C21 C20 120.3(5)
C22 C21 H21 119.9
C20 C21 H21 119.9
C23 C22 C21 119.5(4)
C23 C22 H22 120.2
C21 C22 H22 120.2
C22 C23 C24 120.8(5)
C22 C23 H23 119.6
C24 C23 H23 119.6
C23 C24 C19 121.1(5)
C23 C24 H24 119.5
C19 C24 H24 119.5
C26 C25 O3 118.3(5)
C26 C25 H25A 107.7
O3 C25 H25A 107.7
C26 C25 H25B 107.7
O3 C25 H25B 107.7
H25A C25 H25B 107.1
O4 C26 C25 119.4(5)
O4 C26 H26A 107.5
C25 C26 H26A 107.5
O4 C26 H26B 107.5
C25 C26 H26B 107.5
H26A C26 H26B 107.0
O4 C27 C28 116.9(5)
O4 C27 H27A 108.1
C28 C27 H27A 108.1
O4 C27 H27B 108.1
C28 C27 H27B 108.1
H27A C27 H27B 107.3
O5 C28 C27 120.1(6)
O5 C28 K1 44.6(3)
C27 C28 K1 80.9(4)
O5 C28 H28A 107.3
C27 C28 H28A 107.3
K1 C28 H28A 102.7
O5 C28 H28B 107.3
C27 C28 H28B 107.3
K1 C28 H28B 144.9
H28A C28 H28B 106.9
O5 C29 C30 114.1(6)
O5 C29 H29A 108.7
C30 C29 H29A 108.7
O5 C29 H29B 108.7
C30 C29 H29B 108.7
H29A C29 H29B 107.6
O6 C30 C29 121.6(7)
O6 C30 H30A 106.9
C29 C30 H30A 106.9
O6 C30 H30B 106.9
C29 C30 H30B 106.9
H30A C30 H30B 106.7
O6 C31 C32 113.5(5)
O6 C31 H31A 108.9
C32 C31 H31A 108.9
O6 C31 H31B 108.9
C32 C31 H31B 108.9
H31A C31 H31B 107.7
O7 C32 C31 117.5(6)
O7 C32 H32A 107.9
C31 C32 H32A 107.9
O7 C32 H32B 107.9
C31 C32 H32B 107.9
H32A C32 H32B 107.2
O7 C33 C34 114.2(6)
O7 C33 H33A 108.7
C34 C33 H33A 108.7
O7 C33 H33B 108.7
C34 C33 H33B 108.7
H33A C33 H33B 107.6
O8 C34 C33 115.7(6)
O8 C34 H34A 108.4
C33 C34 H34A 108.4
O8 C34 H34B 108.4
C33 C34 H34B 108.4
H34A C34 H34B 107.4
O8 C35 C36 115.4(5)
O8 C35 H35A 108.4
C36 C35 H35A 108.4
O8 C35 H35B 108.4
C36 C35 H35B 108.4
H35A C35 H35B 107.5
O3 C36 C35 119.5(7)
O3 C36 H36A 107.4
C35 C36 H36A 107.4
O3 C36 H36B 107.4
C35 C36 H36B 107.4
H36A C36 H36B 107.0
O1 N1 Fe1 161.7(3)
O2 N2 Fe1 163.9(4)
C7 N3 C1 117.0(3)
C7 N3 Fe1 123.7(2)
C1 N3 Fe1 119.1(2)
C13 N4 C19 116.6(3)
C13 N4 Fe1 121.4(2)
C19 N4 Fe1 121.6(2)
C36 O3 C25 121.9(5)
C36 O3 K1 115.5(4)
C25 O3 K1 114.3(3)
C26 O4 C27 122.4(5)
C26 O4 K1 116.9(3)
C27 O4 K1 115.8(3)
C28 O5 C29 120.2(6)
C28 O5 K1 116.2(4)
C29 O5 K1 116.9(4)
C30 O6 C31 120.7(5)
C30 O6 K1 115.4(4)
C31 O6 K1 118.1(4)
C32 O7 C33 119.4(5)
C32 O7 K1 113.9(4)
C33 O7 K1 113.6(3)
C34 O8 C35 119.8(5)
C34 O8 K1 120.4(4)
C35 O8 K1 116.7(3)
N1 Fe1 N2 110.73(17)
N1 Fe1 N4 106.64(14)
N2 Fe1 N4 109.83(15)
N1 Fe1 N3 113.05(14)
N2 Fe1 N3 106.84(13)
N4 Fe1 N3 109.75(12)
O4 K1 O5 60.92(12)
O4 K1 O6 121.85(14)
O5 K1 O6 61.16(15)
O4 K1 O3 60.41(11)
O5 K1 O3 120.43(12)
O6 K1 O3 174.99(12)
O4 K1 O8 120.34(12)
O5 K1 O8 175.20(12)
O6 K1 O8 117.81(14)
O3 K1 O8 60.16(11)
O4 K1 O7 177.40(13)
O5 K1 O7 120.11(13)
O6 K1 O7 59.46(14)
O3 K1 O7 118.09(12)
O8 K1 O7 58.41(12)
O4 K1 C28 42.36(15)
O5 K1 C28 19.16(13)
O6 K1 C28 79.49(17)
O3 K1 C28 102.65(15)
O8 K1 C28 162.69(15)
O7 K1 C28 138.90(16)

loop_
_geom_bond_atom_site_label_1
_geom_bond_atom_site_label_2
_geom_bond_distance
C1 C2 1.386(5)
C1 C6 1.404(5)
C1 N3 1.422(4)
C2 C3 1.393(5)
C2 H2 0.9500
C3 C4 1.373(6)
C3 H3 0.9500
C4 C5 1.381(6)
C4 H4 0.9500
C5 C6 1.380(5)
C5 H5 0.9500
C6 H6 0.9500
C7 N3 1.381(4)
C7 C8 1.396(5)
C7 C12 1.411(5)
C8 C9 1.382(5)
C8 H8 0.9500
C9 C10 1.384(5)
C9 H9 0.9500
C10 C11 1.381(6)
C10 H10 0.9500
C11 C12 1.371(5)
C11 H11 0.9500
C12 H12 0.9500
C13 N4 1.388(4)
C13 C14 1.403(4)
C13 C18 1.410(5)
C14 C15 1.379(5)
C14 H14 0.9500
C15 C16 1.366(5)
C15 H15 0.9500
C16 C17 1.384(5)
C16 H16 0.9500
C17 C18 1.371(5)
C17 H17 0.9500
C18 H18 0.9500
C19 C20 1.388(6)
C19 C24 1.393(5)
C19 N4 1.418(4)
C20 C21 1.386(6)
C20 H20 0.9500
C21 C22 1.378(7)
C21 H21 0.9500
C22 C23 1.349(7)
C22 H22 0.9500
C23 C24 1.388(6)
C23 H23 0.9500
C24 H24 0.9500
C25 C26 1.350(7)
C25 O3 1.387(6)
C25 H25A 0.9900
C25 H25B 0.9900
C26 O4 1.336(6)
C26 H26A 0.9900
C26 H26B 0.9900
C27 O4 1.388(7)
C27 C28 1.412(8)
C27 H27A 0.9900
C27 H27B 0.9900
C28 O5 1.293(7)
C28 K1 3.534(7)
C28 H28A 0.9900
C28 H28B 0.9900
C29 O5 1.404(7)
C29 C30 1.418(9)
C29 H29A 0.9900
C29 H29B 0.9900
C30 O6 1.328(8)
C30 H30A 0.9900
C30 H30B 0.9900
C31 O6 1.396(7)
C31 C32 1.416(8)
C31 H31A 0.9900
C31 H31B 0.9900
C32 O7 1.329(6)
C32 H32A 0.9900
C32 H32B 0.9900
C33 O7 1.371(7)
C33 C34 1.425(8)
C33 H33A 0.9900
C33 H33B 0.9900
C34 O8 1.315(6)
C34 H34A 0.9900
C34 H34B 0.9900
C35 O8 1.386(6)
C35 C36 1.396(8)
C35 H35A 0.9900
C35 H35B 0.9900
C36 O3 1.323(7)
C36 H36A 0.9900
C36 H36B 0.9900
N1 O1 1.178(4)
N1 Fe1 1.689(3)
N2 O2 1.163(4)
N2 Fe1 1.693(4)
N3 Fe1 1.983(3)
N4 Fe1 1.973(3)
O3 K1 2.783(3)
O4 K1 2.764(4)
O5 K1 2.767(4)
O6 K1 2.775(4)
O7 K1 2.855(4)
O8 K1 2.783(4)
